data_1572321
loop_
_publ_author_name
'Heo, Nam Jung'
'Oh, Ju Hyun'
'Li, Aimin'
'Lee, Kyounghoon'
'He, Qing'
'Sessler, Jonathan L.'
'Kim, Sung Kuk'

_publ_section_title
;
 Ion pair extractant selective for LiCl and LiBr.
;
_journal_issue 34
_journal_name_full 'Chemical science'
_journal_page_first 13958
_journal_page_last 13965
_journal_paper_doi 10.1039/d4sc03760j
_journal_volume 15
_journal_year 2024
_chemical_formula_moiety 'Br, 2(C H Cl3), C54 H56 Li N6 O4'
_chemical_formula_sum 'C56 H58 Br Cl6 Li N6 O4'
_chemical_formula_weight 1178.63
_space_group_crystal_system orthorhombic
_space_group_IT_number 31
_space_group_name_Hall 'P 2ac -2'
_space_group_name_H-M_alt 'P m n 21'
_atom_sites_solution_hydrogens geom
_atom_sites_solution_primary dual
_audit_creation_date 2023-03-28
_audit_creation_method
;
Olex2 1.3
(compiled 2020.11.12 svn.r5f609507 for OlexSys, GUI svn.r6408)
;
_audit_update_record
;
2024-05-17 deposited with the CCDC.	2024-08-01 downloaded from the CCDC.
;
_cell_angle_alpha 90
_cell_angle_beta 90
_cell_angle_gamma 90
_cell_formula_units_Z 2
_cell_length_a 13.9123(13)
_cell_length_b 14.8656(13)
_cell_length_c 13.0840(10)
_cell_measurement_reflns_used 3303
_cell_measurement_temperature 123.15
_cell_measurement_theta_max 21.494
_cell_measurement_theta_min 2.538
_cell_volume 2706.0(4)
_computing_cell_refinement 'SAINT v8.34A (Bruker, 2013)'
_computing_data_reduction 'SAINT v8.34A (Bruker, 2013)'
_computing_molecular_graphics 'Olex2 1.3 (Dolomanov et al., 2009)'
_computing_publication_material 'Olex2 1.3 (Dolomanov et al., 2009)'
_computing_structure_refinement 'SHELXL 2018/3 (Sheldrick, 2015)'
_computing_structure_solution 'SHELXT 2018/2 (Sheldrick, 2018)'
_diffrn_ambient_temperature 123.15
_diffrn_measured_fraction_theta_full 0.998
_diffrn_measured_fraction_theta_max 0.975
_diffrn_measurement_device_type 'Bruker APEX-II CCD'
_diffrn_measurement_method '\f and \w scans'
_diffrn_radiation_type MoK\a
_diffrn_radiation_wavelength 0.71073
_diffrn_reflns_av_R_equivalents 0.0536
_diffrn_reflns_av_unetI/netI 0.0855
_diffrn_reflns_Laue_measured_fraction_full 0.998
_diffrn_reflns_Laue_measured_fraction_max 0.975
_diffrn_reflns_limit_h_max 7
_diffrn_reflns_limit_h_min -18
_diffrn_reflns_limit_k_max 18
_diffrn_reflns_limit_k_min -18
_diffrn_reflns_limit_l_max 16
_diffrn_reflns_limit_l_min -16
_diffrn_reflns_number 10438
_diffrn_reflns_point_group_measured_fraction_full 0.872
_diffrn_reflns_point_group_measured_fraction_max 0.846
_diffrn_reflns_theta_full 25.242
_diffrn_reflns_theta_max 27.542
_diffrn_reflns_theta_min 1.370
_diffrn_source_current 18.0
_diffrn_source_power 0.9
_diffrn_source_voltage 50.0
_diffrn_standards_number 0
_exptl_absorpt_coefficient_mu 1.109
_exptl_absorpt_correction_T_max 0.7456
_exptl_absorpt_correction_T_min 0.5347
_exptl_absorpt_correction_type multi-scan
_exptl_absorpt_process_details
;
SADABS-2014/5 (Bruker,2014/5) was used for absorption correction.
wR2(int) was 0.1158 before and 0.0545 after correction.
The Ratio of minimum to maximum transmission is 0.7171.
The \l/2 correction factor is 0.00150.
;
_exptl_crystal_colour colourless
_exptl_crystal_colour_primary colourless
_exptl_crystal_density_diffrn 1.447
_exptl_crystal_description Plate
_exptl_crystal_F_000 1216
_exptl_crystal_size_max 0.318
_exptl_crystal_size_mid 0.291
_exptl_crystal_size_min 0.041
_refine_diff_density_max 1.523
_refine_diff_density_min -0.738
_refine_diff_density_rms 0.121
_refine_ls_abs_structure_details
;
 Refined as an inversion twin.
;
_refine_ls_abs_structure_Flack 0.47(2)
_refine_ls_extinction_method none
_refine_ls_goodness_of_fit_ref 1.027
_refine_ls_hydrogen_treatment constr
_refine_ls_matrix_type full
_refine_ls_number_parameters 385
_refine_ls_number_reflns 5505
_refine_ls_number_restraints 10
_refine_ls_restrained_S_all 1.029
_refine_ls_R_factor_all 0.0909
_refine_ls_R_factor_gt 0.0681
_refine_ls_shift/su_max 0.000
_refine_ls_shift/su_mean 0.000
_refine_ls_structure_factor_coef Fsqd
_refine_ls_weighting_details 'w=1/[\s^2^(Fo^2^)+(0.1176P)^2^] where P=(Fo^2^+2Fc^2^)/3'
_refine_ls_weighting_scheme calc
_refine_ls_wR_factor_gt 0.1710
_refine_ls_wR_factor_ref 0.1889
_reflns_Friedel_coverage 0.663
_reflns_Friedel_fraction_full 0.734
_reflns_Friedel_fraction_max 0.706
_reflns_number_gt 4305
_reflns_number_total 5505
_reflns_threshold_expression 'I > 2\s(I)'
_cod_data_source_file d4sc03760j2.cif
_cod_data_source_block ppc-libr
_cod_depositor_comments 'Adding full bibliography for 1572321.cif.'
_cod_database_code 1572321
_shelx_shelxl_version_number 2018/3
_shelx_space_group_comment
;
The symmetry employed for this shelxl refinement is uniquely defined
by the following loop, which should always be used as a source of
symmetry information in preference to the above space-group names.
They are only intended as comments.
;
_shelx_estimated_absorpt_t_max 0.956
_shelx_estimated_absorpt_t_min 0.719
_olex2_refinement_description
;
1. Twinned data refinement
 Scales: 0.53(2)
 0.47(2)
2. Fixed Uiso
 At 1.2 times of:
  All C(H) groups, All C(H,H) groups, All N(H) groups
 At 1.5 times of:
  All C(H,H,H) groups, All O(H) groups
3. Restrained distances
 O1-C7 = O1-C7A = O3-C31 = O2-C30
 1.43 with sigma of 0.01
 C6-C7 = C6-C7A
 1.54 with sigma of 0.01
 C33-Cl3 = C33-Cl4 = C33-Cl5
 1.74 with sigma of 0.01
4. Uiso/Uaniso restraints and constraints
Uanis(C7) = Uanis(C7A)
Uanis(O3) = Uanis(C31)
5. Others
 Sof(C7A)=Sof(H7AA)=Sof(H7AB)=1-FVAR(1)
 Sof(C7)=Sof(H7A)=Sof(H7B)=FVAR(1)
 Fixed Sof: H2A(0.5) H21A(0.5) H21B(0.5) H21C(0.5) H28B(0.5) H28C(0.5)
 H22A(0.5) H22B(0.5) H22C(0.5) H29B(0.5) H29C(0.5) H30A(0.5) H30B(0.5)
 H30C(0.5) Li1(0.5) O3(0.5) H3A(0.5) C31(0.5) H31A(0.5) H31B(0.5) H31C(0.5)
 C33(0.5) H33(0.5) Cl3(0.5) Cl4(0.5) Cl5(0.5)
6.a Ternary CH refined with riding coordinates:
 C32(H32), C33(H33)
6.b Secondary CH2 refined with riding coordinates:
 C7(H7A,H7B), C7A(H7AA,H7AB)
6.c Me refined with riding coordinates:
 C21(H21A,H21B,H21C), C28(H28A,H28B,H28C), C22(H22A,H22B,H22C), C29(H29A,H29B,
 H29C), C31(H31A,H31B,H31C)
6.d Aromatic/amide H refined with riding coordinates:
 N3(H3), N2(H2), C10(H10), C24(H24), C4(H4), C17(H17), C25(H25), C13(H13),
 C1(H1), C18(H18), C5(H5), C9(H9), C12(H12)
6.e Idealised Me refined as rotating group:
 C15(H15A,H15B,H15C), C30(H30A,H30B,H30C)
6.f Idealised tetrahedral OH refined as rotating group:
 O2(H2A), O3(H3A)
;
_olex2_submission_special_instructions 'No special instructions were received'

loop_
_space_group_symop_operation_xyz
'x, y, z'
'-x+1/2, -y, z+1/2'
'x+1/2, -y, z+1/2'
'-x, y, z'

loop_
_atom_site_label
_atom_site_type_symbol
_atom_site_fract_x
_atom_site_fract_y
_atom_site_fract_z
_atom_site_U_iso_or_equiv
_atom_site_adp_type
_atom_site_occupancy
_atom_site_site_symmetry_order
_atom_site_calc_flag
_atom_site_refinement_flags_posn
_atom_site_refinement_flags_adp
_atom_site_refinement_flags_occupancy
_atom_site_disorder_assembly
_atom_site_disorder_group
Br1 Br 0.500000 0.50772(6) 0.47272(11) 0.0234(3) Uani 1 2 d S T P . .
Cl1 Cl 0.500000 0.0647(3) 0.9064(3) 0.0596(11) Uani 1 2 d S T P . .
Cl2 Cl 0.3942(3) -0.0346(3) 0.7557(3) 0.0736(10) Uani 1 1 d . . . . .
N3 N 0.6238(4) 0.3545(4) 0.6104(5) 0.0197(14) Uani 1 1 d . . . . .
H3 H 0.593439 0.398687 0.579439 0.024 Uiso 1 1 calc R U . . .
O1 O 0.7030(4) 0.7331(3) 0.4429(4) 0.0345(15) Uani 1 1 d D . . . .
N2 N 0.6211(4) 0.3361(4) 0.3610(5) 0.0194(14) Uani 1 1 d . . . . .
H2 H 0.586990 0.379957 0.387892 0.023 Uiso 1 1 calc R U . . .
O2 O 0.500000 0.6946(6) 0.5856(6) 0.035(2) Uani 1 2 d DS T P F .
H2A H 0.556897 0.696296 0.564216 0.053 Uiso 0.5 1 calc R U P . .
N1 N 0.5967(5) 0.8858(4) 0.4944(5) 0.0284(16) Uani 1 1 d . . . . .
C23 C 0.7098(5) 0.3205(5) 0.5804(5) 0.0152(15) Uani 1 1 d . . . . .
C11 C 0.7545(4) 0.4575(4) 0.4758(7) 0.0202(14) Uani 1 1 d . . . . .
C10 C 0.7471(6) 0.4991(5) 0.3793(8) 0.024(2) Uani 1 1 d . . . . .
H10 H 0.751917 0.463415 0.319253 0.029 Uiso 1 1 calc R U . . .
C16 C 0.7121(5) 0.3110(5) 0.3943(6) 0.0163(15) Uani 1 1 d . . . . .
C19 C 0.5915(5) 0.2835(6) 0.2809(5) 0.0225(18) Uani 1 1 d . . . . .
C24 C 0.7338(6) 0.2523(5) 0.6468(6) 0.0206(16) Uani 1 1 d . . . . .
H24 H 0.790337 0.216544 0.644969 0.025 Uiso 1 1 calc R U . . .
C14 C 0.7599(4) 0.3547(4) 0.4841(6) 0.0152(13) Uani 1 1 d . . . . .
C3 C 0.5517(5) 0.9670(4) 0.4940(5) 0.0200(15) Uani 1 1 d . . . . .
C21 C 0.500000 0.4023(9) 0.1910(10) 0.033(3) Uani 1 2 d S T P . .
H21A H 0.441422 0.416010 0.152419 0.050 Uiso 0.5 1 calc R U P A -1
H21B H 0.502188 0.439589 0.252758 0.050 Uiso 0.5 1 calc R U P A -1
H21C H 0.556390 0.415095 0.148527 0.050 Uiso 0.5 1 calc R U P A -1
C4 C 0.7020(5) 1.0445(5) 0.4989(6) 0.0266(18) Uani 1 1 d . . . . .
H4 H 0.738659 1.098348 0.500546 0.032 Uiso 1 1 calc R U . . .
C2 C 0.6023(5) 1.0496(5) 0.4951(6) 0.0226(16) Uani 1 1 d . . . . .
C17 C 0.7378(5) 0.2381(5) 0.3349(6) 0.0209(16) Uani 1 1 d . . . . .
H17 H 0.795950 0.204995 0.340134 0.025 Uiso 1 1 calc R U . . .
C26 C 0.5905(6) 0.3102(6) 0.6959(5) 0.0239(18) Uani 1 1 d . . . . .
C25 C 0.6575(6) 0.2459(6) 0.7189(6) 0.0269(19) Uani 1 1 d . . . . .
H25 H 0.653711 0.204018 0.773637 0.032 Uiso 1 1 calc R U . . .
C13 C 0.7431(7) 0.6039(5) 0.5542(8) 0.032(2) Uani 1 1 d . . . . .
H13 H 0.744272 0.639871 0.614231 0.039 Uiso 1 1 calc R U . . .
C20 C 0.500000 0.3032(8) 0.2211(8) 0.021(2) Uani 1 2 d S T P . .
C1 C 0.5488(5) 1.1323(4) 0.4952(6) 0.0230(17) Uani 1 1 d . . . . .
H1 H 0.582362 1.187965 0.495319 0.028 Uiso 1 1 calc R U . . .
C18 C 0.6624(6) 0.2214(6) 0.2647(6) 0.0265(18) Uani 1 1 d . . . . .
H18 H 0.661206 0.174873 0.214878 0.032 Uiso 1 1 calc R U . . .
C8 C 0.7281(5) 0.6426(5) 0.4595(9) 0.033(2) Uani 1 1 d . . . . .
C6 C 0.6924(7) 0.8851(5) 0.4982(7) 0.036(2) Uani 1 1 d D . . . .
C15 C 0.8670(4) 0.3280(5) 0.4856(7) 0.0257(16) Uani 1 1 d . . . . .
H15A H 0.900906 0.363913 0.537020 0.039 Uiso 1 1 calc R U . . .
H15B H 0.895294 0.339032 0.418169 0.039 Uiso 1 1 calc R U . . .
H15C H 0.872858 0.264006 0.502578 0.039 Uiso 1 1 calc R U . . .
C27 C 0.500000 0.3430(9) 0.7509(8) 0.029(3) Uani 1 2 d S T P . .
C5 C 0.7477(7) 0.9645(6) 0.5003(7) 0.037(2) Uani 1 1 d . . . . .
H5 H 0.815896 0.961788 0.502661 0.044 Uiso 1 1 calc R U . . .
C28 C 0.500000 0.4456(10) 0.7600(10) 0.038(3) Uani 1 2 d S T P . .
H28A H 0.500000 0.472296 0.691510 0.058 Uiso 0.5 1 calc R U P B -1
H28B H 0.442485 0.465061 0.797116 0.058 Uiso 0.5 1 calc R U P B -1
H28C H 0.557515 0.465061 0.797116 0.058 Uiso 0.5 1 calc R U P B -1
C22 C 0.500000 0.2418(10) 0.1230(9) 0.038(3) Uani 1 2 d S T P . .
H22A H 0.441640 0.253199 0.083109 0.057 Uiso 0.5 1 calc R U P C -1
H22B H 0.556632 0.255481 0.081264 0.057 Uiso 0.5 1 calc R U P C -1
H22C H 0.501728 0.178403 0.143577 0.057 Uiso 0.5 1 calc R U P C -1
C9 C 0.7327(6) 0.5914(6) 0.3701(8) 0.030(2) Uani 1 1 d . . . . .
H9 H 0.726245 0.618803 0.304878 0.036 Uiso 1 1 calc R U . . .
C12 C 0.7564(8) 0.5113(6) 0.5600(8) 0.029(2) Uani 1 1 d . . . . .
H12 H 0.767258 0.484727 0.625013 0.035 Uiso 1 1 calc R U . . .
C29 C 0.500000 0.3046(10) 0.8581(9) 0.039(3) Uani 1 2 d S T P . .
H29A H 0.500000 0.238783 0.854640 0.059 Uiso 0.5 1 calc R U P D -1
H29B H 0.557515 0.325148 0.894536 0.059 Uiso 0.5 1 calc R U P D -1
H29C H 0.442485 0.325148 0.894536 0.059 Uiso 0.5 1 calc R U P D -1
C30 C 0.500000 0.6946(11) 0.6939(8) 0.047(4) Uani 1 2 d DS T P . .
H30A H 0.520675 0.753614 0.718871 0.071 Uiso 0.5 1 calc R U P E -1
H30B H 0.544320 0.648260 0.718795 0.071 Uiso 0.5 1 calc R U P E -1
H30C H 0.435006 0.681773 0.718819 0.071 Uiso 0.5 1 calc R U P E -1
C32 C 0.500000 0.0267(11) 0.7794(14) 0.060(5) Uani 1 2 d S T P . .
H32 H 0.500000 0.080572 0.733643 0.071 Uiso 1 2 calc R U P . .
Li1 Li 0.4759(16) 0.7771(14) 0.483(2) 0.031(8) Uani 0.5 1 d . . P . .
O3 O 0.4703(7) 0.7425(7) 0.3466(9) 0.033(2) Uani 0.5 1 d D . P F -1
H3A H 0.414661 0.732335 0.368778 0.050 Uiso 0.5 1 calc R U P F -1
C31 C 0.491(2) 0.6822(9) 0.2669(10) 0.033(2) Uani 0.5 1 d D . P F -1
H31A H 0.464643 0.705381 0.202769 0.050 Uiso 0.5 1 calc R U P F -1
H31B H 0.561079 0.675814 0.260364 0.050 Uiso 0.5 1 calc R U P F -1
H31C H 0.462656 0.623494 0.282141 0.050 Uiso 0.5 1 calc R U P F -1
C33 C 0.5153(10) 0.9219(9) 0.2162(10) 0.066(8) Uani 0.5 1 d D . P G -1
H33 H 0.501562 0.872857 0.266379 0.079 Uiso 0.5 1 calc R U P G -1
Cl3 Cl 0.6326(5) 0.9584(4) 0.2339(4) 0.0547(15) Uani 0.5 1 d D . P G -1
Cl4 Cl 0.4357(7) 1.0093(5) 0.2373(5) 0.082(3) Uani 0.5 1 d D . P G -1
Cl5 Cl 0.5018(12) 0.8790(3) 0.0925(3) 0.0625(15) Uani 0.5 1 d D . P G -1
C7 C 0.7547(9) 0.8014(8) 0.4915(18) 0.028(3) Uani 0.54(2) 1 d D . P H 1
H7A H 0.813907 0.814783 0.452385 0.034 Uiso 0.54(2) 1 calc R U P H 1
H7B H 0.773527 0.781725 0.560950 0.034 Uiso 0.54(2) 1 calc R U P H 1
C7A C 0.7234(16) 0.7890(8) 0.5282(13) 0.028(3) Uani 0.46(2) 1 d D . P H 2
H7AA H 0.792864 0.787390 0.544379 0.034 Uiso 0.46(2) 1 calc R U P H 2
H7AB H 0.687092 0.768381 0.588980 0.034 Uiso 0.46(2) 1 calc R U P H 2

loop_
_atom_site_aniso_label
_atom_site_aniso_U_11
_atom_site_aniso_U_22
_atom_site_aniso_U_33
_atom_site_aniso_U_23
_atom_site_aniso_U_13
_atom_site_aniso_U_12
Br1 0.0173(4) 0.0167(4) 0.0363(6) 0.0016(5) 0.000 0.000
Cl1 0.063(3) 0.057(2) 0.060(3) -0.004(2) 0.000 0.000
Cl2 0.086(2) 0.085(2) 0.0501(18) 0.0014(18) -0.0043(16) -0.031(2)
N3 0.010(3) 0.032(4) 0.016(3) 0.001(3) 0.001(2) 0.002(3)
O1 0.048(4) 0.020(3) 0.035(4) -0.002(2) -0.015(3) -0.001(2)
N2 0.016(3) 0.029(3) 0.014(3) 0.003(3) 0.002(2) 0.005(3)
O2 0.054(6) 0.019(4) 0.033(5) -0.001(4) 0.000 0.000
N1 0.043(4) 0.016(3) 0.025(4) 0.000(3) -0.009(3) 0.009(3)
C23 0.019(4) 0.018(4) 0.009(3) 0.000(3) 0.000(3) 0.001(3)
C11 0.013(3) 0.019(3) 0.029(4) 0.003(4) -0.003(4) -0.006(2)
C10 0.013(4) 0.023(4) 0.036(5) 0.007(3) 0.007(3) 0.005(3)
C16 0.008(3) 0.025(4) 0.016(4) 0.009(3) 0.001(3) 0.005(3)
C19 0.017(4) 0.038(5) 0.012(4) 0.004(3) 0.000(3) 0.001(3)
C24 0.023(4) 0.022(4) 0.017(4) -0.001(3) -0.008(3) 0.005(3)
C14 0.012(3) 0.017(3) 0.017(4) 0.002(3) 0.001(3) 0.001(2)
C3 0.034(4) 0.014(3) 0.013(4) -0.004(3) -0.001(3) 0.006(3)
C21 0.023(6) 0.052(8) 0.024(6) 0.028(6) 0.000 0.000
C4 0.027(4) 0.025(4) 0.028(5) -0.004(3) -0.007(3) -0.002(3)
C2 0.027(4) 0.017(3) 0.023(4) 0.000(3) 0.001(3) 0.002(3)
C17 0.020(4) 0.026(4) 0.017(4) 0.000(3) 0.006(3) 0.006(3)
C26 0.029(4) 0.039(5) 0.003(3) 0.003(3) 0.000(3) 0.001(4)
C25 0.030(4) 0.039(5) 0.012(4) 0.006(3) -0.004(3) -0.011(4)
C13 0.032(5) 0.021(4) 0.044(6) -0.016(4) -0.010(4) -0.006(4)
C20 0.022(5) 0.038(7) 0.004(5) 0.000(4) 0.000 0.000
C1 0.034(4) 0.010(3) 0.026(5) 0.002(3) -0.001(3) -0.003(3)
C18 0.029(4) 0.041(5) 0.010(4) -0.006(3) 0.000(3) 0.005(4)
C8 0.023(3) 0.019(3) 0.056(6) 0.008(4) -0.005(4) -0.005(3)
C6 0.050(5) 0.025(4) 0.034(5) -0.014(4) -0.017(4) 0.016(4)
C15 0.011(3) 0.029(3) 0.038(5) 0.006(4) -0.002(4) 0.003(2)
C27 0.025(6) 0.053(8) 0.010(5) -0.008(5) 0.000 0.000
C5 0.033(4) 0.038(4) 0.040(6) -0.009(4) -0.005(4) 0.013(4)
C28 0.025(6) 0.061(10) 0.029(7) -0.027(7) 0.000 0.000
C22 0.029(6) 0.065(9) 0.021(6) -0.014(6) 0.000 0.000
C9 0.020(4) 0.028(4) 0.041(5) 0.005(4) 0.007(4) -0.001(3)
C12 0.029(6) 0.025(4) 0.033(6) -0.003(4) -0.011(4) -0.007(4)
C29 0.033(7) 0.064(9) 0.021(6) 0.015(7) 0.000 0.000
C30 0.075(12) 0.050(9) 0.018(7) -0.007(6) 0.000 0.000
C32 0.076(12) 0.044(9) 0.059(11) 0.018(8) 0.000 0.000
Li1 0.04(2) 0.020(9) 0.029(13) 0.000(11) 0.015(13) 0.011(9)
O3 0.029(6) 0.039(5) 0.033(5) -0.005(4) 0.010(4) -0.010(4)
C31 0.029(6) 0.039(5) 0.033(5) -0.005(4) 0.010(4) -0.010(4)
C33 0.11(2) 0.031(8) 0.057(12) 0.013(8) 0.014(18) 0.022(16)
Cl3 0.086(5) 0.039(3) 0.039(3) -0.009(2) 0.012(3) -0.017(3)
Cl4 0.116(6) 0.078(5) 0.052(4) 0.010(3) 0.023(4) 0.060(5)
Cl5 0.076(4) 0.054(3) 0.058(3) -0.012(2) 0.000(8) 0.039(6)
C7 0.012(7) 0.025(5) 0.047(11) -0.012(7) -0.001(6) 0.006(5)
C7A 0.012(7) 0.025(5) 0.047(11) -0.012(7) -0.001(6) 0.006(5)

loop_
_atom_type_symbol
_atom_type_description
_atom_type_scat_dispersion_real
_atom_type_scat_dispersion_imag
_atom_type_scat_source
C C 0.0033 0.0016 'International Tables Vol C Tables 4.2.6.8 and 6.1.1.4'
H H 0.0000 0.0000 'International Tables Vol C Tables 4.2.6.8 and 6.1.1.4'
Br Br -0.2901 2.4595 'International Tables Vol C Tables 4.2.6.8 and 6.1.1.4'
Cl Cl 0.1484 0.1585 'International Tables Vol C Tables 4.2.6.8 and 6.1.1.4'
Li Li -0.0003 0.0001 'International Tables Vol C Tables 4.2.6.8 and 6.1.1.4'
N N 0.0061 0.0033 'International Tables Vol C Tables 4.2.6.8 and 6.1.1.4'
O O 0.0106 0.0060 'International Tables Vol C Tables 4.2.6.8 and 6.1.1.4'

loop_
_geom_angle_atom_site_label_1
_geom_angle_atom_site_label_2
_geom_angle_atom_site_label_3
_geom_angle
_geom_angle_site_symmetry_1
_geom_angle_site_symmetry_3
_geom_angle_publ_flag
C23 N3 H3 124.7 . . ?
C23 N3 C26 110.7(6) . . ?
C26 N3 H3 124.7 . . ?
C8 O1 Li1 116.3(7) . 4_655 ?
C8 O1 C7A 112.9(8) . . ?
C7 O1 C8 119.8(8) . . ?
C7 O1 Li1 102.4(8) . 4_655 ?
C7A O1 Li1 83.5(11) . 4_655 ?
C16 N2 H2 124.4 . . ?
C19 N2 H2 124.4 . . ?
C19 N2 C16 111.1(6) . . ?
H2A O2 H2A 140.9 . 4_655 ?
C30 O2 H2A 109.5 . . ?
C30 O2 H2A 109.5(3) . 4_655 ?
C30 O2 Li1 136.6(11) . . ?
C30 O2 Li1 136.6(11) . 4_655 ?
Li1 O2 H2A 64.4 4_655 . ?
Li1 O2 H2A 64(10) . 4_655 ?
Li1 O2 H2A 85(10) 4_655 4_655 ?
Li1 O2 H2A 84.8 . . ?
Li1 O2 Li1 20.9(14) . 4_655 ?
C3 N1 Li1 106.4(7) . . ?
C3 N1 Li1 120.4(9) . 4_655 ?
C6 N1 C3 117.9(7) . . ?
C6 N1 Li1 121.6(9) . 4_655 ?
C6 N1 Li1 135.7(7) . . ?
Li1 N1 Li1 14.1(10) 4_655 . ?
N3 C23 C24 107.8(6) . . ?
N3 C23 C14 121.1(6) . . ?
C24 C23 C14 131.0(7) . . ?
C10 C11 C14 120.3(8) . . ?
C12 C11 C10 117.9(6) . . ?
C12 C11 C14 121.9(8) . . ?
C11 C10 H10 119.3 . . ?
C9 C10 C11 121.3(9) . . ?
C9 C10 H10 119.3 . . ?
N2 C16 C14 122.3(6) . . ?
C17 C16 N2 105.7(7) . . ?
C17 C16 C14 131.8(6) . . ?
N2 C19 C20 122.3(8) . . ?
C18 C19 N2 106.7(7) . . ?
C18 C19 C20 130.8(8) . . ?
C23 C24 H24 126.6 . . ?
C23 C24 C25 106.7(7) . . ?
C25 C24 H24 126.6 . . ?
C23 C14 C11 111.6(6) . . ?
C23 C14 C15 110.1(6) . . ?
C11 C14 C15 107.7(5) . . ?
C16 C14 C23 107.4(5) . . ?
C16 C14 C11 110.8(6) . . ?
C16 C14 C15 109.1(6) . . ?
N1 C3 C3 117.4(4) . 4_655 ?
N1 C3 C2 122.8(7) . . ?
C2 C3 C3 119.8(4) . 4_655 ?
H21A C21 H21B 109.5 . . ?
H21A C21 H21C 109.5 . . ?
H21B C21 H21C 109.5 . . ?
C20 C21 H21A 109.5 . . ?
C20 C21 H21B 109.5 . . ?
C20 C21 H21C 109.5 . . ?
C2 C4 H4 119.3 . . ?
C5 C4 H4 119.3 . . ?
C5 C4 C2 121.3(8) . . ?
C3 C2 C1 119.0(6) . . ?
C4 C2 C3 116.7(6) . . ?
C4 C2 C1 124.3(7) . . ?
C16 C17 H17 125.9 . . ?
C16 C17 C18 108.2(7) . . ?
C18 C17 H17 125.9 . . ?
N3 C26 C27 120.4(8) . . ?
C25 C26 N3 106.5(7) . . ?
C25 C26 C27 132.8(8) . . ?
C24 C25 H25 125.8 . . ?
C26 C25 C24 108.4(7) . . ?
C26 C25 H25 125.8 . . ?
C8 C13 H13 120.6 . . ?
C8 C13 C12 118.7(9) . . ?
C12 C13 H13 120.6 . . ?
C19 C20 C19 113.5(8) . 4_655 ?
C19 C20 C21 108.5(6) 4_655 . ?
C19 C20 C21 108.5(6) . . ?
C19 C20 C22 107.9(6) 4_655 . ?
C19 C20 C22 107.9(6) . . ?
C21 C20 C22 110.5(10) . . ?
C2 C1 H1 119.4 . . ?
C1 C1 C2 121.2(4) 4_655 . ?
C1 C1 H1 119.4 4_655 . ?
C19 C18 C17 108.3(7) . . ?
C19 C18 H18 125.8 . . ?
C17 C18 H18 125.8 . . ?
C13 C8 O1 125.0(9) . . ?
C13 C8 C9 121.1(7) . . ?
C9 C8 O1 113.8(8) . . ?
N1 C6 C5 122.6(7) . . ?
N1 C6 C7 125.0(8) . . ?
N1 C6 C7A 107.2(11) . . ?
C5 C6 C7 112.1(9) . . ?
C5 C6 C7A 128.2(10) . . ?
C14 C15 H15A 109.5 . . ?
C14 C15 H15B 109.5 . . ?
C14 C15 H15C 109.5 . . ?
H15A C15 H15B 109.5 . . ?
H15A C15 H15C 109.5 . . ?
H15B C15 H15C 109.5 . . ?
C26 C27 C26 110.8(9) . 4_655 ?
C28 C27 C26 110.7(7) . 4_655 ?
C28 C27 C26 110.7(7) . . ?
C29 C27 C26 108.4(7) . . ?
C29 C27 C26 108.4(7) . 4_655 ?
C29 C27 C28 107.7(11) . . ?
C4 C5 C6 118.7(8) . . ?
C4 C5 H5 120.6 . . ?
C6 C5 H5 120.6 . . ?
C27 C28 H28A 109.5 . . ?
C27 C28 H28B 109.5 . . ?
C27 C28 H28C 109.5 . . ?
H28A C28 H28B 109.5 . . ?
H28A C28 H28C 109.5 . . ?
H28B C28 H28C 109.5 . . ?
C20 C22 H22A 109.5 . . ?
C20 C22 H22B 109.5 . . ?
C20 C22 H22C 109.5 . . ?
H22A C22 H22B 109.5 . . ?
H22A C22 H22C 109.5 . . ?
H22B C22 H22C 109.5 . . ?
C10 C9 C8 118.2(9) . . ?
C10 C9 H9 120.9 . . ?
C8 C9 H9 120.9 . . ?
C11 C12 C13 122.4(9) . . ?
C11 C12 H12 118.8 . . ?
C13 C12 H12 118.8 . . ?
C27 C29 H29A 109.5 . . ?
C27 C29 H29B 109.5 . . ?
C27 C29 H29C 109.5 . . ?
H29A C29 H29B 109.5 . . ?
H29A C29 H29C 109.5 . . ?
H29B C29 H29C 109.5 . . ?
O2 C30 H30A 109.5 . . ?
O2 C30 H30B 109.5 . . ?
O2 C30 H30C 109.5 . . ?
H30A C30 H30B 109.5 . . ?
H30A C30 H30C 109.5 . . ?
H30B C30 H30C 109.5 . . ?
Cl1 C32 Cl2 109.5(7) . . ?
Cl1 C32 Cl2 109.5(7) . 4_655 ?
Cl1 C32 H32 108.0 . . ?
Cl2 C32 Cl2 113.6(10) . 4_655 ?
Cl2 C32 H32 108.0 . . ?
Cl2 C32 H32 108.0 4_655 . ?
O1 Li1 H2A 71.8(8) 4_655 4_655 ?
O2 Li1 O1 98.7(10) . 4_655 ?
O2 Li1 H2A 27.0(8) . 4_655 ?
O2 Li1 N1 106.4(12) . . ?
O2 Li1 N1 126.9(15) . 4_655 ?
O2 Li1 O3 121.4(12) . . ?
N1 Li1 O1 150.1(10) . 4_655 ?
N1 Li1 O1 74.1(8) 4_655 4_655 ?
N1 Li1 H2A 114(5) 4_655 4_655 ?
N1 Li1 H2A 131(3) . 4_655 ?
N1 Li1 N1 77.9(8) 4_655 . ?
Li1 Li1 O1 161.4(5) 4_655 4_655 ?
Li1 Li1 O2 79.6(7) 4_655 . ?
Li1 Li1 H2A 106(2) 4_655 4_655 ?
Li1 Li1 N1 44.0(5) 4_655 . ?
Li1 Li1 N1 121.9(7) 4_655 4_655 ?
Li1 Li1 O3 92.4(8) 4_655 . ?
O3 Li1 O1 72.5(9) . 4_655 ?
O3 Li1 H2A 114(5) . 4_655 ?
O3 Li1 N1 106.6(14) . 4_655 ?
O3 Li1 N1 106.5(12) . . ?
Li1 O3 H3A 75.9 . . ?
C31 O3 Li1 151.6(14) . . ?
C31 O3 H3A 109.5 . . ?
O3 C31 H31A 109.5 . . ?
O3 C31 H31B 109.5 . . ?
O3 C31 H31C 109.5 . . ?
H31A C31 H31B 109.5 . . ?
H31A C31 H31C 109.5 . . ?
H31B C31 H31C 109.5 . . ?
Cl3 C33 H33 108.7 . . ?
Cl3 C33 Cl5 109.8(10) . . ?
Cl4 C33 H33 108.7 . . ?
Cl4 C33 Cl3 110.3(9) . . ?
Cl4 C33 Cl5 110.6(8) . . ?
Cl5 C33 H33 108.7 . . ?
O1 C7 C6 109.2(8) . . ?
O1 C7 H7A 109.8 . . ?
O1 C7 H7B 109.8 . . ?
C6 C7 H7A 109.8 . . ?
C6 C7 H7B 109.8 . . ?
H7A C7 H7B 108.3 . . ?
O1 C7A C6 106.6(10) . . ?
O1 C7A H7AA 110.4 . . ?
O1 C7A H7AB 110.4 . . ?
C6 C7A H7AA 110.4 . . ?
C6 C7A H7AB 110.4 . . ?
H7AA C7A H7AB 108.6 . . ?

loop_
_geom_bond_atom_site_label_1
_geom_bond_atom_site_label_2
_geom_bond_distance
_geom_bond_site_symmetry_2
_geom_bond_publ_flag
Cl1 C32 1.75(2) . ?
Cl2 C32 1.759(10) . ?
N3 H3 0.8800 . ?
N3 C23 1.357(9) . ?
N3 C26 1.379(10) . ?
O1 C8 1.406(9) . ?
O1 Li1 2.63(2) 4_655 ?
O1 C7 1.397(11) . ?
O1 C7A 1.420(12) . ?
N2 H2 0.8800 . ?
N2 C16 1.389(9) . ?
N2 C19 1.371(10) . ?
O2 H2A 0.8400 . ?
O2 H2A 0.840(13) 4_655 ?
O2 C30 1.416(10) . ?
O2 Li1 1.85(3) . ?
O2 Li1 1.85(3) 4_655 ?
N1 C3 1.359(9) . ?
N1 C6 1.333(11) . ?
N1 Li1 2.34(2) . ?
N1 Li1 1.91(2) 4_655 ?
C23 C24 1.376(10) . ?
C23 C14 1.527(10) . ?
C11 C10 1.411(13) . ?
C11 C14 1.533(8) . ?
C11 C12 1.362(12) . ?
C10 H10 0.9500 . ?
C10 C9 1.391(11) . ?
C16 C14 1.498(10) . ?
C16 C17 1.381(10) . ?
C19 C20 1.523(9) . ?
C19 C18 1.368(11) . ?
C24 H24 0.9500 . ?
C24 C25 1.423(11) . ?
C14 C15 1.542(8) . ?
C3 C3 1.439(15) 4_655 ?
C3 C2 1.415(10) . ?
C21 H21A 0.9800 . ?
C21 H21B 0.9800 . ?
C21 H21C 0.9800 . ?
C21 C20 1.525(17) . ?
C4 H4 0.9500 . ?
C4 C2 1.390(10) . ?
C4 C5 1.348(11) . ?
C2 C1 1.437(10) . ?
C17 H17 0.9500 . ?
C17 C18 1.416(11) . ?
C26 C25 1.369(11) . ?
C26 C27 1.530(10) . ?
C25 H25 0.9500 . ?
C13 H13 0.9500 . ?
C13 C8 1.382(14) . ?
C13 C12 1.391(12) . ?
C20 C22 1.575(16) . ?
C1 C1 1.359(15) 4_655 ?
C1 H1 0.9500 . ?
C18 H18 0.9500 . ?
C8 C9 1.397(14) . ?
C6 C5 1.409(13) . ?
C6 C7 1.519(11) . ?
C6 C7A 1.543(12) . ?
C15 H15A 0.9800 . ?
C15 H15B 0.9800 . ?
C15 H15C 0.9800 . ?
C27 C28 1.529(19) . ?
C27 C29 1.514(17) . ?
C5 H5 0.9500 . ?
C28 H28A 0.9800 . ?
C28 H28B 0.9800 . ?
C28 H28C 0.9800 . ?
C22 H22A 0.9800 . ?
C22 H22B 0.9800 . ?
C22 H22C 0.9800 . ?
C9 H9 0.9500 . ?
C12 H12 0.9500 . ?
C29 H29A 0.9800 . ?
C29 H29B 0.9800 . ?
C29 H29C 0.9800 . ?
C30 H30A 0.9800 . ?
C30 H30B 0.9800 . ?
C30 H30C 0.9800 . ?
C32 H32 1.0000 . ?
Li1 Li1 0.67(5) 4_655 ?
Li1 O3 1.86(3) . ?
O3 H3A 0.8400 . ?
O3 C31 1.405(11) . ?
C31 H31A 0.9800 . ?
C31 H31B 0.9800 . ?
C31 H31C 0.9800 . ?
C33 H33 1.0000 . ?
C33 Cl3 1.734(12) . ?
C33 Cl4 1.730(11) . ?
C33 Cl5 1.750(11) . ?
C7 H7A 0.9900 . ?
C7 H7B 0.9900 . ?
C7A H7AA 0.9900 . ?
C7A H7AB 0.9900 . ?

loop_
_geom_torsion_atom_site_label_1
_geom_torsion_atom_site_label_2
_geom_torsion_atom_site_label_3
_geom_torsion_atom_site_label_4
_geom_torsion
_geom_torsion_site_symmetry_1
_geom_torsion_site_symmetry_2
_geom_torsion_site_symmetry_3
_geom_torsion_site_symmetry_4
_geom_torsion_publ_flag
N3 C23 C24 C25 0.4(8) . . . . ?
N3 C23 C14 C11 42.9(9) . . . . ?
N3 C23 C14 C16 -78.8(8) . . . . ?
N3 C23 C14 C15 162.5(7) . . . . ?
N3 C26 C25 C24 1.0(9) . . . . ?
N3 C26 C27 C26 80.5(12) . . . 4_655 ?
N3 C26 C27 C28 -42.8(11) . . . . ?
N3 C26 C27 C29 -160.7(9) . . . . ?
O1 C8 C9 C10 -173.4(7) . . . . ?
O1 Li1 O3 C31 -110(3) 4_655 . . . ?
N2 C16 C14 C23 73.6(8) . . . . ?
N2 C16 C14 C11 -48.5(9) . . . . ?
N2 C16 C14 C15 -167.0(6) . . . . ?
N2 C16 C17 C18 1.2(8) . . . . ?
N2 C19 C20 C19 -71.5(12) . . . 4_655 ?
N2 C19 C20 C21 49.2(10) . . . . ?
N2 C19 C20 C22 169.0(8) . . . . ?
N2 C19 C18 C17 -1.6(9) . . . . ?
O2 Li1 O3 C31 -20(4) . . . . ?
N1 C3 C2 C4 -1.4(11) . . . . ?
N1 C3 C2 C1 -179.6(7) . . . . ?
N1 C6 C5 C4 0.3(14) . . . . ?
N1 C6 C7 O1 23(2) . . . . ?
N1 C6 C7A O1 70.3(15) . . . . ?
N1 Li1 O3 C31 101(3) . . . . ?
N1 Li1 O3 C31 -177(3) 4_655 . . . ?
C23 N3 C26 C25 -0.8(9) . . . . ?
C23 N3 C26 C27 173.5(7) . . . . ?
C23 C24 C25 C26 -0.9(9) . . . . ?
C11 C10 C9 C8 1.5(13) . . . . ?
C10 C11 C14 C23 -146.0(7) . . . . ?
C10 C11 C14 C16 -26.4(8) . . . . ?
C10 C11 C14 C15 92.9(8) . . . . ?
C10 C11 C12 C13 5.6(12) . . . . ?
C16 N2 C19 C20 -172.5(7) . . . . ?
C16 N2 C19 C18 2.4(8) . . . . ?
C16 C17 C18 C19 0.2(9) . . . . ?
C19 N2 C16 C14 -177.2(6) . . . . ?
C19 N2 C16 C17 -2.3(8) . . . . ?
C24 C23 C14 C11 -141.4(8) . . . . ?
C24 C23 C14 C16 96.9(9) . . . . ?
C24 C23 C14 C15 -21.8(11) . . . . ?
C14 C23 C24 C25 -175.8(7) . . . . ?
C14 C11 C10 C9 173.7(7) . . . . ?
C14 C11 C12 C13 -174.2(8) . . . . ?
C14 C16 C17 C18 175.5(8) . . . . ?
C3 N1 C6 C5 -1.0(13) . . . . ?
C3 N1 C6 C7 -175.3(13) . . . . ?
C3 N1 C6 C7A 164.3(8) . . . . ?
C3 C3 C2 C4 177.7(5) 4_655 . . . ?
C3 C3 C2 C1 -0.6(8) 4_655 . . . ?
C3 C2 C1 C1 0.6(9) . . . 4_655 ?
C4 C2 C1 C1 -177.5(6) . . . 4_655 ?
C2 C4 C5 C6 -0.2(13) . . . . ?
C17 C16 C14 C23 -99.9(9) . . . . ?
C17 C16 C14 C11 138.0(8) . . . . ?
C17 C16 C14 C15 19.5(11) . . . . ?
C26 N3 C23 C24 0.3(9) . . . . ?
C26 N3 C23 C14 176.9(6) . . . . ?
C25 C26 C27 C26 -106.9(10) . . . 4_655 ?
C25 C26 C27 C28 129.8(11) . . . . ?
C25 C26 C27 C29 11.9(15) . . . . ?
C13 C8 C9 C10 3.8(11) . . . . ?
C20 C19 C18 C17 172.8(8) . . . . ?
C18 C19 C20 C19 114.9(9) . . . 4_655 ?
C18 C19 C20 C21 -124.4(10) . . . . ?
C18 C19 C20 C22 -4.6(13) . . . . ?
C8 O1 C7 C6 -156.7(11) . . . . ?
C8 O1 C7A C6 179.8(10) . . . . ?
C8 C13 C12 C11 -0.5(15) . . . . ?
C6 N1 C3 C3 -177.6(5) . . . 4_655 ?
C6 N1 C3 C2 1.5(11) . . . . ?
C27 C26 C25 C24 -172.2(9) . . . . ?
C5 C4 C2 C3 0.7(12) . . . . ?
C5 C4 C2 C1 178.9(8) . . . . ?
C5 C6 C7 O1 -152.3(13) . . . . ?
C5 C6 C7A O1 -125.5(12) . . . . ?
C12 C11 C10 C9 -6.1(10) . . . . ?
C12 C11 C14 C23 33.7(9) . . . . ?
C12 C11 C14 C16 153.4(7) . . . . ?
C12 C11 C14 C15 -87.3(9) . . . . ?
C12 C13 C8 O1 172.5(8) . . . . ?
C12 C13 C8 C9 -4.4(12) . . . . ?
C30 O2 Li1 O1 -97.6(10) . . . 4_655 ?
C30 O2 Li1 N1 66.0(13) . . . . ?
C30 O2 Li1 N1 -21(2) . . . 4_655 ?
C30 O2 Li1 Li1 101.2(9) . . . 4_655 ?
C30 O2 Li1 O3 -172.3(7) . . . . ?
Li1 O1 C8 C13 -75.3(11) 4_655 . . . ?
Li1 O1 C8 C9 101.8(10) 4_655 . . . ?
Li1 O1 C7 C6 -26.3(18) 4_655 . . . ?
Li1 O1 C7A C6 -64.4(14) 4_655 . . . ?
Li1 O2 Li1 O1 161.2(5) 4_655 . . 4_655 ?
Li1 O2 Li1 N1 -35.2(10) 4_655 . . . ?
Li1 O2 Li1 N1 -122.3(14) 4_655 . . 4_655 ?
Li1 O2 Li1 O3 86.5(13) 4_655 . . . ?
Li1 N1 C3 C3 5.4(12) 4_655 . . 4_655 ?
Li1 N1 C3 C3 4.0(9) . . . 4_655 ?
Li1 N1 C3 C2 -176.9(9) . . . . ?
Li1 N1 C3 C2 -175.5(12) 4_655 . . . ?
Li1 N1 C6 C5 176.0(13) 4_655 . . . ?
Li1 N1 C6 C5 176.9(12) . . . . ?
Li1 N1 C6 C7 1.7(19) 4_655 . . . ?
Li1 N1 C6 C7 3(2) . . . . ?
Li1 N1 C6 C7A -17.8(16) . . . . ?
Li1 N1 C6 C7A -18.7(14) 4_655 . . . ?
Li1 Li1 O3 C31 59(3) 4_655 . . . ?
C7 O1 C8 C13 48.8(15) . . . . ?
C7 O1 C8 C9 -134.1(13) . . . . ?
C7 C6 C5 C4 175.4(12) . . . . ?
C7A O1 C8 C13 18.8(15) . . . . ?
C7A O1 C8 C9 -164.2(12) . . . . ?
C7A C6 C5 C4 -161.7(11) . . . . ?

loop_
_twin_individual_id
_twin_individual_mass_fraction_refined
1 0.53(2)
2 0.47(2)
